data_2228033
loop_
_publ_author_name
'Harrison, William T. A.'
'Mayekar, A. N.'
'Yathirajan, H. S.'
'Narayana, B.'

_publ_section_title
;
 (2<i>E</i>)-1-(3-Bromophenyl)-3-(6-methoxy-2-naphthyl)prop-2-en-1-one
;
_journal_coeditor_code TK2699
_journal_issue 10
_journal_name_full 'Acta Crystallographica Section E'
_journal_page_first o2552
_journal_paper_doi 10.1107/S1600536810035117
_journal_volume 66
_journal_year 2010
_chemical_formula_iupac 'C20 H15 Br O2'
_chemical_formula_moiety 'C20 H15 Br O2'
_chemical_formula_sum 'C20 H15 Br O2'
_chemical_formula_weight 367.23
_chemical_name_systematic
;
(2<i>E</i>)-1-(3-Bromophenyl)-3-(6-methoxy-2-naphthyl)prop-2-en-1-one
;
_space_group_IT_number 61
_symmetry_cell_setting orthorhombic
_symmetry_space_group_name_Hall '-P 2ac 2ab'
_symmetry_space_group_name_H-M 'P b c a'
_atom_sites_solution_hydrogens geom
_atom_sites_solution_primary direct
_atom_sites_solution_secondary difmap
_audit_creation_method SHELXL-97
_cell_angle_alpha 90.00
_cell_angle_beta 90.00
_cell_angle_gamma 90.00
_cell_formula_units_Z 8
_cell_length_a 14.0955(14)
_cell_length_b 6.1295(6)
_cell_length_c 36.119(4)
_cell_measurement_reflns_used 55128
_cell_measurement_temperature 120(2)
_cell_measurement_theta_max 27.48
_cell_measurement_theta_min 2.91
_cell_volume 3120.6(6)
_computing_cell_refinement 'SCALEPACK (Otwinowski & Minor, 1997)'
_computing_data_collection 'COLLECT (Nonius, 1998)'
_computing_data_reduction 'DENZO and SCALEPACK (Otwinowski & Minor, 1997), and SORTAV (Blessing, 1995)'
_computing_molecular_graphics 'ORTEP-3 (Farrugia, 1997)'
_computing_publication_material 'SHELXL97 (Sheldrick, 2008)'
_computing_structure_refinement 'SHELXL97 (Sheldrick, 2008)'
_computing_structure_solution 'SHELXS97 (Sheldrick, 2008)'
_diffrn_ambient_temperature 120(2)
_diffrn_measured_fraction_theta_full 0.995
_diffrn_measured_fraction_theta_max 0.995
_diffrn_measurement_device_type 'Nonius KappaCCD'
_diffrn_measurement_method '\w and \f'
_diffrn_radiation_monochromator graphite
_diffrn_radiation_source 'fine-focus sealed tube'
_diffrn_radiation_type MoK\a
_diffrn_radiation_wavelength 0.71073
_diffrn_reflns_av_R_equivalents 0.2280
_diffrn_reflns_av_sigmaI/netI 0.1490
_diffrn_reflns_limit_h_max 18
_diffrn_reflns_limit_h_min -18
_diffrn_reflns_limit_k_max 7
_diffrn_reflns_limit_k_min -7
_diffrn_reflns_limit_l_max 46
_diffrn_reflns_limit_l_min -46
_diffrn_reflns_number 28579
_diffrn_reflns_theta_full 27.48
_diffrn_reflns_theta_max 27.48
_diffrn_reflns_theta_min 3.10
_diffrn_standards_decay_% 0
_exptl_absorpt_coefficient_mu 2.642
_exptl_absorpt_correction_T_max 0.925
_exptl_absorpt_correction_T_min 0.760
_exptl_absorpt_correction_type multi-scan
_exptl_absorpt_process_details '(SADABS; Bruker, 2003)'
_exptl_crystal_colour colourless
_exptl_crystal_density_diffrn 1.563
_exptl_crystal_density_method 'not measured'
_exptl_crystal_description slab
_exptl_crystal_F_000 1488
_exptl_crystal_size_max 0.11
_exptl_crystal_size_mid 0.09
_exptl_crystal_size_min 0.03
_refine_diff_density_max 0.605
_refine_diff_density_min -0.630
_refine_ls_extinction_method none
_refine_ls_goodness_of_fit_ref 1.053
_refine_ls_hydrogen_treatment constr
_refine_ls_matrix_type full
_refine_ls_number_parameters 209
_refine_ls_number_reflns 3545
_refine_ls_number_restraints 0
_refine_ls_restrained_S_all 1.053
_refine_ls_R_factor_all 0.1958
_refine_ls_R_factor_gt 0.0822
_refine_ls_shift/su_max 0.000
_refine_ls_shift/su_mean 0.000
_refine_ls_structure_factor_coef Fsqd
_refine_ls_weighting_details 'calc w=1/[\s^2^(Fo^2^)+(0.0343P)^2^+12.2862P] where P=(Fo^2^+2Fc^2^)/3'
_refine_ls_weighting_scheme calc
_refine_ls_wR_factor_gt 0.1257
_refine_ls_wR_factor_ref 0.1632
_reflns_number_gt 1719
_reflns_number_total 3545
_reflns_threshold_expression I>2\s(I)
_cod_data_source_file tk2699.cif
_cod_data_source_block I
_cod_original_cell_volume 3120.6(5)
_cod_database_code 2228033
_cod_database_fobs_code 2228033

loop_
_symmetry_equiv_pos_as_xyz
'x, y, z'
'-x+1/2, -y, z+1/2'
'-x, y+1/2, -z+1/2'
'x+1/2, -y+1/2, -z'
'-x, -y, -z'
'x-1/2, y, -z-1/2'
'x, -y-1/2, z-1/2'
'-x-1/2, y-1/2, z'

loop_
_atom_site_type_symbol
_atom_site_label
_atom_site_fract_x
_atom_site_fract_y
_atom_site_fract_z
_atom_site_U_iso_or_equiv
_atom_site_adp_type
_atom_site_calc_flag
_atom_site_refinement_flags
_atom_site_occupancy
_atom_site_disorder_assembly
_atom_site_disorder_group
C C1 0.3881(4) 0.3963(12) 0.14070(18) 0.0269(16) Uani d . 1 . .
C C2 0.3536(5) 0.2944(11) 0.17160(18) 0.0260(16) Uani d . 1 . .
H H2 0.3224 0.1576 0.1695 0.031 Uiso calc R 1 . .
C C3 0.3647(4) 0.3940(11) 0.20683(18) 0.0244(15) Uani d . 1 . .
C C4 0.3332(4) 0.2939(11) 0.23966(18) 0.0247(16) Uani d . 1 . .
H H4 0.3057 0.1526 0.2384 0.030 Uiso calc R 1 . .
C C5 0.3411(4) 0.3933(11) 0.27329(17) 0.0257(15) Uani d . 1 . .
H H5 0.3192 0.3202 0.2949 0.031 Uiso calc R 1 . .
C C6 0.3820(4) 0.6074(12) 0.27654(18) 0.0226(15) Uani d . 1 . .
C C7 0.4144(4) 0.7064(11) 0.24441(19) 0.0266(17) Uani d . 1 . .
H H7 0.4418 0.8477 0.2460 0.032 Uiso calc R 1 . .
C C8 0.4083(4) 0.6051(12) 0.20954(18) 0.0249(16) Uani d . 1 . .
C C9 0.4425(5) 0.7045(12) 0.1768(2) 0.0316(18) Uani d . 1 . .
H H9 0.4724 0.8432 0.1782 0.038 Uiso calc R 1 . .
C C10 0.4332(4) 0.6034(12) 0.14329(19) 0.0290(16) Uani d . 1 . .
H H10 0.4569 0.6718 0.1216 0.035 Uiso calc R 1 . .
C C11 0.3820(4) 0.7262(12) 0.31156(18) 0.0262(18) Uani d . 1 . .
H H11 0.4035 0.8730 0.3107 0.031 Uiso calc R 1 . .
C C12 0.3550(5) 0.6518(11) 0.34459(18) 0.0290(17) Uani d . 1 . .
H H12 0.3356 0.5039 0.3468 0.035 Uiso calc R 1 . .
C C13 0.3544(5) 0.7926(12) 0.3780(2) 0.0305(17) Uani d . 1 . .
C C14 0.3642(4) 0.6878(12) 0.4150(2) 0.0276(17) Uani d . 1 . .
C C15 0.3486(5) 0.8158(12) 0.44671(19) 0.0312(17) Uani d . 1 . .
H H15 0.3274 0.9622 0.4442 0.037 Uiso calc R 1 . .
C C16 0.3638(5) 0.7308(12) 0.4810(2) 0.0313(17) Uani d . 1 . .
C C17 0.3927(5) 0.5156(12) 0.48559(19) 0.0290(18) Uani d . 1 . .
H H17 0.4014 0.4555 0.5096 0.035 Uiso calc R 1 . .
C C18 0.4085(5) 0.3918(13) 0.4543(2) 0.0363(18) Uani d . 1 . .
H H18 0.4305 0.2461 0.4571 0.044 Uiso calc R 1 . .
C C19 0.3934(5) 0.4728(12) 0.4191(2) 0.035(2) Uani d . 1 . .
H H19 0.4029 0.3827 0.3981 0.042 Uiso calc R 1 . .
C C20 0.3351(5) 0.1184(12) 0.10028(19) 0.0400(19) Uani d . 1 . .
H H20A 0.3318 0.0822 0.0739 0.060 Uiso calc R 1 . .
H H20B 0.2707 0.1298 0.1103 0.060 Uiso calc R 1 . .
H H20C 0.3697 0.0036 0.1135 0.060 Uiso calc R 1 . .
O O1 0.3827(3) 0.3202(8) 0.10487(13) 0.0351(13) Uani d . 1 . .
O O2 0.3495(4) 0.9934(9) 0.37483(13) 0.0361(12) Uani d . 1 . .
Br Br1 0.34948(6) 0.90763(13) 0.52413(2) 0.0403(3) Uani d . 1 . .

loop_
_atom_site_aniso_label
_atom_site_aniso_U_11
_atom_site_aniso_U_22
_atom_site_aniso_U_33
_atom_site_aniso_U_12
_atom_site_aniso_U_13
_atom_site_aniso_U_23
C1 0.024(4) 0.033(4) 0.024(4) 0.007(4) -0.003(3) -0.002(4)
C2 0.027(4) 0.023(4) 0.027(4) -0.005(4) -0.011(4) -0.001(3)
C3 0.022(4) 0.022(4) 0.029(4) 0.002(4) 0.000(3) -0.003(4)
C4 0.021(4) 0.019(4) 0.034(4) 0.002(3) 0.004(3) 0.006(3)
C5 0.022(3) 0.031(4) 0.024(4) -0.002(4) 0.003(3) 0.008(4)
C6 0.014(3) 0.023(4) 0.030(4) -0.001(3) -0.002(3) -0.001(4)
C7 0.013(3) 0.029(4) 0.038(5) -0.001(3) 0.002(3) 0.004(4)
C8 0.018(3) 0.031(4) 0.026(4) 0.005(4) -0.001(3) 0.000(4)
C9 0.027(4) 0.034(4) 0.034(5) 0.002(4) 0.003(4) 0.003(4)
C10 0.022(4) 0.032(4) 0.033(4) 0.000(4) 0.003(3) 0.009(4)
C11 0.019(4) 0.028(4) 0.031(4) 0.001(3) 0.000(3) -0.009(4)
C12 0.024(4) 0.031(4) 0.032(4) -0.006(4) 0.000(4) -0.009(3)
C13 0.021(4) 0.032(5) 0.038(4) -0.001(4) 0.011(4) -0.001(4)
C14 0.016(4) 0.033(4) 0.034(4) -0.002(3) 0.002(3) -0.004(4)
C15 0.025(4) 0.030(4) 0.039(4) -0.004(4) 0.002(4) -0.007(4)
C16 0.028(4) 0.034(4) 0.032(4) 0.003(3) 0.003(4) -0.004(4)
C17 0.027(4) 0.034(4) 0.026(4) -0.003(3) -0.001(3) 0.002(3)
C18 0.030(4) 0.038(5) 0.041(5) 0.000(4) -0.005(4) -0.003(5)
C19 0.023(4) 0.040(5) 0.042(5) -0.001(3) -0.011(4) -0.007(4)
C20 0.059(5) 0.033(4) 0.029(4) -0.007(4) -0.005(4) -0.004(4)
O1 0.045(3) 0.035(3) 0.026(3) -0.002(2) 0.001(2) -0.001(3)
O2 0.034(3) 0.044(3) 0.031(3) 0.006(3) 0.001(3) -0.002(3)
Br1 0.0471(4) 0.0440(5) 0.0298(4) 0.0048(5) 0.0016(4) -0.0062(4)

loop_
_atom_type_symbol
_atom_type_description
_atom_type_scat_dispersion_real
_atom_type_scat_dispersion_imag
_atom_type_scat_source
C C 0.0033 0.0016 'International Tables Vol C Tables 4.2.6.8 and 6.1.1.4'
H H 0.0000 0.0000 'International Tables Vol C Tables 4.2.6.8 and 6.1.1.4'
O O 0.0106 0.0060 'International Tables Vol C Tables 4.2.6.8 and 6.1.1.4'
Br Br -0.2901 2.4595 'International Tables Vol C Tables 4.2.6.8 and 6.1.1.4'

loop_
_geom_angle_atom_site_label_1
_geom_angle_atom_site_label_2
_geom_angle_atom_site_label_3
_geom_angle_site_symmetry_1
_geom_angle_site_symmetry_3
_geom_angle
_geom_angle_publ_flag
C2 C1 O1 . . 126.3(6) ?
C2 C1 C10 . . 120.8(6) ?
O1 C1 C10 . . 112.9(6) ?
C1 C2 C3 . . 119.7(6) ?
C1 C2 H2 . . 120.1 ?
C3 C2 H2 . . 120.1 ?
C4 C3 C2 . . 122.2(6) ?
C4 C3 C8 . . 118.1(6) ?
C2 C3 C8 . . 119.7(6) ?
C5 C4 C3 . . 122.0(6) ?
C5 C4 H4 . . 119.0 ?
C3 C4 H4 . . 119.0 ?
C4 C5 C6 . . 120.9(6) ?
C4 C5 H5 . . 119.6 ?
C6 C5 H5 . . 119.6 ?
C7 C6 C5 . . 117.6(6) ?
C7 C6 C11 . . 120.5(6) ?
C5 C6 C11 . . 121.7(6) ?
C6 C7 C8 . . 122.4(6) ?
C6 C7 H7 . . 118.8 ?
C8 C7 H7 . . 118.8 ?
C7 C8 C9 . . 122.5(7) ?
C7 C8 C3 . . 119.0(6) ?
C9 C8 C3 . . 118.5(6) ?
C10 C9 C8 . . 120.8(7) ?
C10 C9 H9 . . 119.6 ?
C8 C9 H9 . . 119.6 ?
C9 C10 C1 . . 120.4(7) ?
C9 C10 H10 . . 119.8 ?
C1 C10 H10 . . 119.8 ?
C12 C11 C6 . . 127.2(7) ?
C12 C11 H11 . . 116.4 ?
C6 C11 H11 . . 116.4 ?
C11 C12 C13 . . 122.0(7) ?
C11 C12 H12 . . 119.0 ?
C13 C12 H12 . . 119.0 ?
O2 C13 C12 . . 120.3(7) ?
O2 C13 C14 . . 121.1(7) ?
C12 C13 C14 . . 118.6(6) ?
C19 C14 C15 . . 119.2(7) ?
C19 C14 C13 . . 122.2(7) ?
C15 C14 C13 . . 118.5(6) ?
C16 C15 C14 . . 120.2(7) ?
C16 C15 H15 . . 119.9 ?
C14 C15 H15 . . 119.9 ?
C15 C16 C17 . . 121.2(7) ?
C15 C16 Br1 . . 120.6(5) ?
C17 C16 Br1 . . 118.2(5) ?
C18 C17 C16 . . 118.1(7) ?
C18 C17 H17 . . 120.9 ?
C16 C17 H17 . . 120.9 ?
C17 C18 C19 . . 122.1(7) ?
C17 C18 H18 . . 119.0 ?
C19 C18 H18 . . 119.0 ?
C18 C19 C14 . . 119.1(8) ?
C18 C19 H19 . . 120.4 ?
C14 C19 H19 . . 120.4 ?
O1 C20 H20A . . 109.5 ?
O1 C20 H20B . . 109.5 ?
H20A C20 H20B . . 109.5 ?
O1 C20 H20C . . 109.5 ?
H20A C20 H20C . . 109.5 ?
H20B C20 H20C . . 109.5 ?
C1 O1 C20 . . 115.6(6) ?

loop_
_geom_bond_atom_site_label_1
_geom_bond_atom_site_label_2
_geom_bond_site_symmetry_2
_geom_bond_distance
_geom_bond_publ_flag
C1 C2 . 1.369(9) ?
C1 O1 . 1.378(8) ?
C1 C10 . 1.422(9) ?
C2 C3 . 1.420(9) ?
C2 H2 . 0.9500 ?
C3 C4 . 1.407(9) ?
C3 C8 . 1.436(9) ?
C4 C5 . 1.364(9) ?
C4 H4 . 0.9500 ?
C5 C6 . 1.439(9) ?
C5 H5 . 0.9500 ?
C6 C7 . 1.387(9) ?
C6 C11 . 1.459(9) ?
C7 C8 . 1.407(9) ?
C7 H7 . 0.9500 ?
C8 C9 . 1.414(9) ?
C9 C10 . 1.366(9) ?
C9 H9 . 0.9500 ?
C10 H10 . 0.9500 ?
C11 C12 . 1.333(9) ?
C11 H11 . 0.9500 ?
C12 C13 . 1.483(9) ?
C12 H12 . 0.9500 ?
C13 O2 . 1.238(8) ?
C13 C14 . 1.489(10) ?
C14 C19 . 1.389(9) ?
C14 C15 . 1.406(9) ?
C15 C16 . 1.361(9) ?
C15 H15 . 0.9500 ?
C16 C17 . 1.391(10) ?
C16 Br1 . 1.909(7) ?
C17 C18 . 1.379(9) ?
C17 H17 . 0.9500 ?
C18 C19 . 1.380(10) ?
C18 H18 . 0.9500 ?
C19 H19 . 0.9500 ?
C20 O1 . 1.418(8) ?
C20 H20A . 0.9800 ?
C20 H20B . 0.9800 ?
C20 H20C . 0.9800 ?

loop_
_geom_hbond_atom_site_label_D
_geom_hbond_atom_site_label_H
_geom_hbond_atom_site_label_A
_geom_hbond_site_symmetry_A
_geom_hbond_distance_DH
_geom_hbond_distance_HA
_geom_hbond_distance_DA
_geom_hbond_angle_DHA
C4 H4 Cg2 8_645 0.95 2.70 3.432(6) 134
C7 H7 Cg2 3_655 0.95 2.80 3.520(6) 134

loop_
_geom_torsion_atom_site_label_1
_geom_torsion_atom_site_label_2
_geom_torsion_atom_site_label_3
_geom_torsion_atom_site_label_4
_geom_torsion_site_symmetry_1
_geom_torsion_site_symmetry_2
_geom_torsion_site_symmetry_3
_geom_torsion_site_symmetry_4
_geom_torsion
_geom_torsion_publ_flag
O1 C1 C2 C3 . . . . -180.0(6) ?
C10 C1 C2 C3 . . . . -1.4(9) ?
C1 C2 C3 C4 . . . . -178.0(6) ?
C1 C2 C3 C8 . . . . 2.7(9) ?
C2 C3 C4 C5 . . . . -177.7(6) ?
C8 C3 C4 C5 . . . . 1.6(9) ?
C3 C4 C5 C6 . . . . 0.2(10) ?
C4 C5 C6 C7 . . . . -1.1(9) ?
C4 C5 C6 C11 . . . . 173.4(6) ?
C5 C6 C7 C8 . . . . 0.1(9) ?
C11 C6 C7 C8 . . . . -174.5(6) ?
C6 C7 C8 C9 . . . . -179.1(6) ?
C6 C7 C8 C3 . . . . 1.7(10) ?
C4 C3 C8 C7 . . . . -2.5(9) ?
C2 C3 C8 C7 . . . . 176.8(6) ?
C4 C3 C8 C9 . . . . 178.3(6) ?
C2 C3 C8 C9 . . . . -2.4(9) ?
C7 C8 C9 C10 . . . . -178.3(6) ?
C3 C8 C9 C10 . . . . 0.9(10) ?
C8 C9 C10 C1 . . . . 0.4(10) ?
C2 C1 C10 C9 . . . . -0.2(10) ?
O1 C1 C10 C9 . . . . 178.6(6) ?
C7 C6 C11 C12 . . . . -178.5(7) ?
C5 C6 C11 C12 . . . . 7.2(10) ?
C6 C11 C12 C13 . . . . -177.3(6) ?
C11 C12 C13 O2 . . . . 23.0(11) ?
C11 C12 C13 C14 . . . . -154.4(6) ?
O2 C13 C14 C19 . . . . -163.5(7) ?
C12 C13 C14 C19 . . . . 13.8(10) ?
O2 C13 C14 C15 . . . . 12.6(10) ?
C12 C13 C14 C15 . . . . -170.1(6) ?
C19 C14 C15 C16 . . . . 1.2(10) ?
C13 C14 C15 C16 . . . . -175.0(6) ?
C14 C15 C16 C17 . . . . -1.5(10) ?
C14 C15 C16 Br1 . . . . 176.6(5) ?
C15 C16 C17 C18 . . . . 1.9(10) ?
Br1 C16 C17 C18 . . . . -176.2(5) ?
C16 C17 C18 C19 . . . . -2.2(10) ?
C17 C18 C19 C14 . . . . 2.0(10) ?
C15 C14 C19 C18 . . . . -1.5(10) ?
C13 C14 C19 C18 . . . . 174.6(6) ?
C2 C1 O1 C20 . . . . 1.2(9) ?
C10 C1 O1 C20 . . . . -177.5(6) ?

loop_
_cod_related_entry_id
_cod_related_entry_database
_cod_related_entry_code
1 ChemSpider 6252461
